data_4029212
loop_
_publ_author_name
'Gers, Charlotte F'
'Nordmann, Jan'
'Kumru, Ceyda'
'Frank, Walter'
'M\"uller, Thomas J J'

_publ_section_title
;
 Solvatochromic fluorescent 2-substituted 3-ethynyl quinoxalines:
 four-component synthesis, photophysical properties, and electronic
 structure.
;
_journal_issue 8
_journal_name_full 'The Journal of organic chemistry'
_journal_page_first 3296
_journal_page_last 3310
_journal_paper_doi 10.1021/jo4025978
_journal_volume 79
_journal_year 2014
_chemical_formula_moiety 'C27 H16 N4'
_chemical_formula_sum 'C27 H16 N4'
_chemical_formula_weight 396.44
_chemical_name_systematic
; 
 ? 
;
_space_group_IT_number 14
_symmetry_cell_setting monoclinic
_symmetry_space_group_name_Hall '-P 2ybc'
_symmetry_space_group_name_H-M 'P 1 21/c 1'
_atom_sites_solution_hydrogens difmap
_atom_sites_solution_primary direct
_atom_sites_solution_secondary difmap
_audit_creation_method SHELXL-97
_cell_angle_alpha 90.00
_cell_angle_beta 105.625(4)
_cell_angle_gamma 90.00
_cell_formula_units_Z 4
_cell_length_a 12.3440(6)
_cell_length_b 9.3130(5)
_cell_length_c 18.3365(9)
_cell_measurement_reflns_used 21757
_cell_measurement_temperature 253(2)
_cell_measurement_theta_max 29.68
_cell_measurement_theta_min 2.03
_cell_volume 2030.06(18)
_computing_cell_refinement
;
<i>CrysAlis PRO</i>, Ver.1.171.33.52 (Oxford Diffraction Ltd., 2009)
;
_computing_data_collection
;
<i>CrysAlis PRO</i>, Ver.1.171.33.52 (Oxford Diffraction Ltd., 2009)
;
_computing_data_reduction
;
<i>CrysAlis PRO</i>, Ver.1.171.33.52 (Oxford Diffraction Ltd., 2009)
;
_computing_molecular_graphics 'SHELXTL (Sheldrick, 1998)'
_computing_publication_material 'SHELXL-97 (Sheldrick, 1997)'
_computing_structure_refinement 'SHELXL-97 (Sheldrick, 1997)'
_computing_structure_solution 'SHELXS-97 (Sheldrick, 1990)'
_diffrn_ambient_temperature 253(2)
_diffrn_detector_area_resol_mean 32.3
_diffrn_measured_fraction_theta_full 0.999
_diffrn_measured_fraction_theta_max 0.999
_diffrn_measurement_device_type 'Xcalibur, Eos'
_diffrn_measurement_method '\w scans'
_diffrn_radiation_monochromator graphite
_diffrn_radiation_source 'fine-focus sealed tube'
_diffrn_radiation_type MoK\a
_diffrn_radiation_wavelength 0.71073
_diffrn_reflns_av_R_equivalents 0.0498
_diffrn_reflns_av_sigmaI/netI 0.0305
_diffrn_reflns_limit_h_max 14
_diffrn_reflns_limit_h_min -14
_diffrn_reflns_limit_k_max 11
_diffrn_reflns_limit_k_min -11
_diffrn_reflns_limit_l_max 21
_diffrn_reflns_limit_l_min -21
_diffrn_reflns_number 15034
_diffrn_reflns_theta_full 25.00
_diffrn_reflns_theta_max 25.00
_diffrn_reflns_theta_min 2.31
_diffrn_standards_decay_% 0
_exptl_absorpt_coefficient_mu 0.079
_exptl_absorpt_correction_type none
_exptl_crystal_colour yellow
_exptl_crystal_density_diffrn 1.297
_exptl_crystal_density_method 'not measured'
_exptl_crystal_description prism
_exptl_crystal_F_000 824
_exptl_crystal_size_max 0.35
_exptl_crystal_size_mid 0.33
_exptl_crystal_size_min 0.25
_refine_diff_density_max 0.148
_refine_diff_density_min -0.141
_refine_diff_density_rms 0.029
_refine_ls_extinction_method none
_refine_ls_goodness_of_fit_ref 1.019
_refine_ls_hydrogen_treatment constr
_refine_ls_matrix_type full
_refine_ls_number_parameters 280
_refine_ls_number_reflns 3579
_refine_ls_number_restraints 0
_refine_ls_restrained_S_all 1.019
_refine_ls_R_factor_all 0.0449
_refine_ls_R_factor_gt 0.0399
_refine_ls_shift/su_max 0.000
_refine_ls_shift/su_mean 0.000
_refine_ls_structure_factor_coef Fsqd
_refine_ls_weighting_details 'calc w=1/[\s^2^(Fo^2^)+(0.0518P)^2^+0.5600P] where P=(Fo^2^+2Fc^2^)/3'
_refine_ls_weighting_scheme calc
_refine_ls_wR_factor_gt 0.1034
_refine_ls_wR_factor_ref 0.1071
_reflns_number_gt 3256
_reflns_number_total 3579
_reflns_threshold_expression >2sigma(I)
_cod_data_source_file jo4025978_si_003.cif
_cod_data_source_block no_125
_cod_depositor_comments
;Adding full bibliography for
 ./tmp-cod-update-bibliographies-12971/cifs/4029212.cif.
;
_cod_original_sg_symbol_H-M 'P 21/c'
_cod_database_code 4029212

loop_
_symmetry_equiv_pos_as_xyz
'x, y, z'
'-x, y+1/2, -z+1/2'
'-x, -y, -z'
'x, -y-1/2, z-1/2'

loop_
_atom_site_label
_atom_site_type_symbol
_atom_site_fract_x
_atom_site_fract_y
_atom_site_fract_z
_atom_site_U_iso_or_equiv
_atom_site_adp_type
_atom_site_occupancy
_atom_site_symmetry_multiplicity
_atom_site_calc_flag
_atom_site_refinement_flags
N1 N 0.26423(9) 0.49737(12) 0.05208(6) 0.0356(3) Uani 1 1 d .
N2 N 0.08957(9) 0.42653(12) 0.11838(7) 0.0382(3) Uani 1 1 d .
N3 N 0.18615(14) -0.55338(17) 0.36513(11) 0.0741(5) Uani 1 1 d .
N4 N 0.46418(9) 0.31490(13) 0.09651(7) 0.0382(3) Uani 1 1 d .
C1 C 0.26228(11) 0.37195(14) 0.08526(7) 0.0330(3) Uani 1 1 d .
C2 C 0.17220(11) 0.33612(15) 0.11844(8) 0.0353(3) Uani 1 1 d .
C3 C 0.09107(11) 0.55549(15) 0.08388(8) 0.0356(3) Uani 1 1 d .
C4 C 0.17838(11) 0.59080(14) 0.05038(7) 0.0347(3) Uani 1 1 d .
C5 C 0.17628(13) 0.72532(16) 0.01464(9) 0.0448(4) Uani 1 1 d .
H5A H 0.2332 0.7502 -0.0075 0.054 Uiso 1 1 calc R
C6 C 0.09024(14) 0.81899(17) 0.01260(9) 0.0514(4) Uani 1 1 d .
H6A H 0.0885 0.9070 -0.0117 0.062 Uiso 1 1 calc R
C7 C 0.00445(14) 0.78425(17) 0.04662(10) 0.0512(4) Uani 1 1 d .
H7A H -0.0528 0.8499 0.0452 0.061 Uiso 1 1 calc R
C8 C 0.00423(12) 0.65567(16) 0.08155(9) 0.0449(4) Uani 1 1 d .
H8A H -0.0530 0.6336 0.1039 0.054 Uiso 1 1 calc R
C9 C 0.16907(11) 0.19958(16) 0.15410(8) 0.0400(3) Uani 1 1 d .
C10 C 0.16848(12) 0.08589(16) 0.18454(8) 0.0406(3) Uani 1 1 d .
C11 C 0.17143(11) -0.05045(15) 0.22119(8) 0.0364(3) Uani 1 1 d .
C12 C 0.09899(12) -0.07902(16) 0.26595(9) 0.0430(3) Uani 1 1 d .
H12A H 0.0480 -0.0093 0.2717 0.052 Uiso 1 1 calc R
C13 C 0.10216(12) -0.20944(16) 0.30168(9) 0.0434(4) Uani 1 1 d .
H13A H 0.0540 -0.2274 0.3319 0.052 Uiso 1 1 calc R
C14 C 0.17741(11) -0.31412(15) 0.29249(8) 0.0383(3) Uani 1 1 d .
C15 C 0.24959(12) -0.28727(16) 0.24740(8) 0.0411(3) Uani 1 1 d .
H15A H 0.2994 -0.3579 0.2408 0.049 Uiso 1 1 calc R
C16 C 0.24721(11) -0.15602(16) 0.21253(8) 0.0401(3) Uani 1 1 d .
H16A H 0.2963 -0.1376 0.1831 0.048 Uiso 1 1 calc R
C17 C 0.18222(13) -0.44849(17) 0.33203(10) 0.0489(4) Uani 1 1 d .
C18 C 0.35382(11) 0.27043(15) 0.08778(8) 0.0363(3) Uani 1 1 d .
C19 C 0.34971(14) 0.12565(16) 0.07365(9) 0.0467(4) Uani 1 1 d .
H19A H 0.2861 0.0678 0.0654 0.056 Uiso 1 1 calc R
C20 C 0.45799(15) 0.07998(18) 0.07377(9) 0.0544(4) Uani 1 1 d .
H20A H 0.4792 -0.0132 0.0656 0.065 Uiso 1 1 calc R
C21 C 0.52608(14) 0.19686(18) 0.08810(9) 0.0494(4) Uani 1 1 d .
H21A H 0.6027 0.1969 0.0916 0.059 Uiso 1 1 calc R
C22 C 0.51247(11) 0.45155(15) 0.12254(8) 0.0369(3) Uani 1 1 d .
C23 C 0.48869(11) 0.51657(16) 0.18466(8) 0.0399(3) Uani 1 1 d .
H23A H 0.4413 0.4715 0.2093 0.048 Uiso 1 1 calc R
C24 C 0.53570(13) 0.64854(18) 0.20968(9) 0.0481(4) Uani 1 1 d .
H24A H 0.5191 0.6929 0.2508 0.058 Uiso 1 1 calc R
C25 C 0.60737(14) 0.71464(19) 0.17354(10) 0.0547(4) Uani 1 1 d .
H25A H 0.6382 0.8039 0.1899 0.066 Uiso 1 1 calc R
C26 C 0.63296(13) 0.6478(2) 0.11319(9) 0.0556(4) Uani 1 1 d .
H26A H 0.6823 0.6915 0.0896 0.067 Uiso 1 1 calc R
C27 C 0.58580(12) 0.51608(18) 0.08729(8) 0.0465(4) Uani 1 1 d .
H27A H 0.6033 0.4714 0.0465 0.056 Uiso 1 1 calc R

loop_
_atom_site_aniso_label
_atom_site_aniso_U_11
_atom_site_aniso_U_22
_atom_site_aniso_U_33
_atom_site_aniso_U_23
_atom_site_aniso_U_13
_atom_site_aniso_U_12
N1 0.0343(6) 0.0366(6) 0.0374(6) 0.0026(5) 0.0124(5) -0.0002(5)
N2 0.0337(6) 0.0401(6) 0.0431(7) 0.0020(5) 0.0143(5) -0.0012(5)
N3 0.0691(10) 0.0585(10) 0.1041(13) 0.0360(9) 0.0396(10) 0.0155(8)
N4 0.0350(6) 0.0446(7) 0.0372(6) -0.0006(5) 0.0136(5) 0.0083(5)
C1 0.0320(7) 0.0341(7) 0.0329(7) -0.0013(5) 0.0087(5) -0.0015(5)
C2 0.0334(7) 0.0365(7) 0.0362(7) 0.0011(6) 0.0098(5) -0.0027(6)
C3 0.0336(7) 0.0366(7) 0.0362(7) -0.0007(6) 0.0088(6) 0.0001(5)
C4 0.0336(7) 0.0353(7) 0.0350(7) -0.0001(6) 0.0087(5) 0.0004(5)
C5 0.0477(8) 0.0409(8) 0.0476(8) 0.0071(6) 0.0161(7) -0.0006(6)
C6 0.0622(10) 0.0367(8) 0.0543(9) 0.0085(7) 0.0137(8) 0.0077(7)
C7 0.0510(9) 0.0446(9) 0.0563(9) 0.0000(7) 0.0115(7) 0.0151(7)
C8 0.0381(8) 0.0492(9) 0.0497(8) -0.0010(7) 0.0154(6) 0.0060(6)
C9 0.0363(7) 0.0420(8) 0.0434(8) 0.0039(6) 0.0136(6) -0.0018(6)
C10 0.0383(8) 0.0414(8) 0.0434(8) 0.0030(6) 0.0130(6) -0.0024(6)
C11 0.0354(7) 0.0363(7) 0.0369(7) 0.0016(6) 0.0088(6) -0.0027(6)
C12 0.0416(8) 0.0417(8) 0.0502(8) 0.0055(7) 0.0203(7) 0.0091(6)
C13 0.0389(8) 0.0469(9) 0.0509(8) 0.0104(7) 0.0232(7) 0.0041(6)
C14 0.0338(7) 0.0392(8) 0.0421(8) 0.0057(6) 0.0103(6) 0.0004(6)
C15 0.0374(8) 0.0413(8) 0.0474(8) -0.0002(6) 0.0165(6) 0.0051(6)
C16 0.0367(7) 0.0461(8) 0.0420(8) 0.0017(6) 0.0183(6) -0.0023(6)
C17 0.0403(8) 0.0463(9) 0.0641(10) 0.0126(8) 0.0210(7) 0.0064(7)
C18 0.0368(7) 0.0389(7) 0.0355(7) 0.0005(6) 0.0139(6) 0.0027(6)
C19 0.0573(9) 0.0393(8) 0.0472(8) -0.0032(7) 0.0203(7) 0.0032(7)
C20 0.0717(11) 0.0446(9) 0.0526(9) -0.0049(7) 0.0263(8) 0.0180(8)
C21 0.0454(8) 0.0603(10) 0.0453(8) -0.0033(7) 0.0172(7) 0.0199(7)
C22 0.0290(7) 0.0468(8) 0.0347(7) 0.0023(6) 0.0083(5) 0.0049(6)
C23 0.0359(7) 0.0468(8) 0.0403(8) 0.0011(6) 0.0160(6) 0.0011(6)
C24 0.0462(8) 0.0524(9) 0.0466(8) -0.0066(7) 0.0143(7) -0.0016(7)
C25 0.0481(9) 0.0579(10) 0.0552(10) -0.0007(8) 0.0091(7) -0.0127(8)
C26 0.0422(8) 0.0751(12) 0.0502(9) 0.0061(8) 0.0133(7) -0.0158(8)
C27 0.0350(7) 0.0693(10) 0.0366(8) 0.0005(7) 0.0122(6) -0.0002(7)

loop_
_atom_type_symbol
_atom_type_description
_atom_type_scat_dispersion_real
_atom_type_scat_dispersion_imag
_atom_type_scat_source
C C 0.0033 0.0016 'International Tables Vol C Tables 4.2.6.8 and 6.1.1.4'
H H 0.0000 0.0000 'International Tables Vol C Tables 4.2.6.8 and 6.1.1.4'
N N 0.0061 0.0033 'International Tables Vol C Tables 4.2.6.8 and 6.1.1.4'

loop_
_geom_angle_atom_site_label_1
_geom_angle_atom_site_label_2
_geom_angle_atom_site_label_3
_geom_angle
C1 N1 C4 117.65(11)
C2 N2 C3 117.10(11)
C21 N4 C18 107.85(13)
C21 N4 C22 123.76(12)
C18 N4 C22 127.58(11)
N1 C1 C2 120.71(12)
N1 C1 C18 118.43(11)
C2 C1 C18 120.86(12)
N2 C2 C9 116.68(12)
N2 C2 C1 122.29(12)
C9 C2 C1 121.02(12)
N2 C3 C8 119.47(12)
N2 C3 C4 120.96(12)
C8 C3 C4 119.57(13)
N1 C4 C5 119.58(12)
N1 C4 C3 121.27(12)
C5 C4 C3 119.15(13)
C6 C5 C4 119.75(14)
C6 C5 H5A 120.1
C4 C5 H5A 120.1
C5 C6 C7 120.95(14)
C5 C6 H6A 119.5
C7 C6 H6A 119.5
C8 C7 C6 120.67(14)
C8 C7 H7A 119.7
C6 C7 H7A 119.7
C7 C8 C3 119.90(14)
C7 C8 H8A 120.0
C3 C8 H8A 120.0
C10 C9 C2 178.81(16)
C9 C10 C11 178.23(15)
C12 C11 C16 119.28(13)
C12 C11 C10 120.44(13)
C16 C11 C10 120.28(12)
C13 C12 C11 120.60(13)
C13 C12 H12A 119.7
C11 C12 H12A 119.7
C12 C13 C14 119.76(13)
C12 C13 H13A 120.1
C14 C13 H13A 120.1
C13 C14 C15 120.17(13)
C13 C14 C17 119.18(13)
C15 C14 C17 120.61(13)
C16 C15 C14 119.91(13)
C16 C15 H15A 120.0
C14 C15 H15A 120.0
C15 C16 C11 120.27(12)
C15 C16 H16A 119.9
C11 C16 H16A 119.9
N3 C17 C14 178.23(19)
C19 C18 N4 107.44(12)
C19 C18 C1 129.78(13)
N4 C18 C1 122.32(12)
C18 C19 C20 108.13(14)
C18 C19 H19A 125.9
C20 C19 H19A 125.9
C21 C20 C19 107.31(14)
C21 C20 H20A 126.3
C19 C20 H20A 126.3
C20 C21 N4 109.27(14)
C20 C21 H21A 125.4
N4 C21 H21A 125.4
C27 C22 C23 120.20(14)
C27 C22 N4 119.76(13)
C23 C22 N4 120.00(12)
C24 C23 C22 119.78(13)
C24 C23 H23A 120.1
C22 C23 H23A 120.1
C23 C24 C25 120.09(15)
C23 C24 H24A 120.0
C25 C24 H24A 120.0
C26 C25 C24 119.85(16)
C26 C25 H25A 120.1
C24 C25 H25A 120.1
C25 C26 C27 120.59(15)
C25 C26 H26A 119.7
C27 C26 H26A 119.7
C22 C27 C26 119.45(14)
C22 C27 H27A 120.3
C26 C27 H27A 120.3

loop_
_geom_bond_atom_site_label_1
_geom_bond_atom_site_label_2
_geom_bond_distance
N1 C1 1.3202(17)
N1 C4 1.3650(17)
N2 C2 1.3224(18)
N2 C3 1.3599(18)
N3 C17 1.144(2)
N4 C21 1.3710(18)
N4 C18 1.3913(18)
N4 C22 1.4315(19)
C1 C2 1.4430(18)
C1 C18 1.4645(18)
C2 C9 1.4352(19)
C3 C8 1.4130(19)
C3 C4 1.4155(19)
C4 C5 1.4109(19)
C5 C6 1.367(2)
C5 H5A 0.9300
C6 C7 1.404(2)
C6 H6A 0.9300
C7 C8 1.358(2)
C7 H7A 0.9300
C8 H8A 0.9300
C9 C10 1.198(2)
C10 C11 1.4325(19)
C11 C12 1.393(2)
C11 C16 1.395(2)
C12 C13 1.376(2)
C12 H12A 0.9300
C13 C14 1.388(2)
C13 H13A 0.9300
C14 C15 1.392(2)
C14 C17 1.439(2)
C15 C16 1.376(2)
C15 H15A 0.9300
C16 H16A 0.9300
C18 C19 1.371(2)
C19 C20 1.402(2)
C19 H19A 0.9300
C20 C21 1.357(2)
C20 H20A 0.9300
C21 H21A 0.9300
C22 C27 1.383(2)
C22 C23 1.389(2)
C23 C24 1.384(2)
C23 H23A 0.9300
C24 C25 1.384(2)
C24 H24A 0.9300
C25 C26 1.378(2)
C25 H25A 0.9300
C26 C27 1.386(2)
C26 H26A 0.9300
C27 H27A 0.9300

loop_
_geom_torsion_atom_site_label_1
_geom_torsion_atom_site_label_2
_geom_torsion_atom_site_label_3
_geom_torsion_atom_site_label_4
_geom_torsion
C4 N1 C1 C2 -0.06(18)
C4 N1 C1 C18 -179.87(12)
C3 N2 C2 C9 -179.19(12)
C3 N2 C2 C1 1.45(19)
N1 C1 C2 N2 -1.1(2)
C18 C1 C2 N2 178.65(12)
N1 C1 C2 C9 179.53(12)
C18 C1 C2 C9 -0.7(2)
C2 N2 C3 C8 179.43(13)
C2 N2 C3 C4 -0.65(19)
C1 N1 C4 C5 -179.18(12)
C1 N1 C4 C3 0.84(19)
N2 C3 C4 N1 -0.5(2)
C8 C3 C4 N1 179.41(13)
N2 C3 C4 C5 179.51(13)
C8 C3 C4 C5 -0.6(2)
N1 C4 C5 C6 179.78(14)
C3 C4 C5 C6 -0.2(2)
C4 C5 C6 C7 1.0(2)
C5 C6 C7 C8 -0.9(3)
C6 C7 C8 C3 0.0(2)
N2 C3 C8 C7 -179.41(14)
C4 C3 C8 C7 0.7(2)
C16 C11 C12 C13 0.3(2)
C10 C11 C12 C13 -179.52(14)
C11 C12 C13 C14 -0.6(2)
C12 C13 C14 C15 0.1(2)
C12 C13 C14 C17 178.13(14)
C13 C14 C15 C16 0.7(2)
C17 C14 C15 C16 -177.26(14)
C14 C15 C16 C11 -1.0(2)
C12 C11 C16 C15 0.5(2)
C10 C11 C16 C15 -179.63(13)
C21 N4 C18 C19 -0.37(16)
C22 N4 C18 C19 -170.24(13)
C21 N4 C18 C1 -173.32(12)
C22 N4 C18 C1 16.8(2)
N1 C1 C18 C19 -135.57(16)
C2 C1 C18 C19 44.6(2)
N1 C1 C18 N4 35.67(18)
C2 C1 C18 N4 -144.13(13)
N4 C18 C19 C20 0.13(17)
C1 C18 C19 C20 172.37(14)
C18 C19 C20 C21 0.17(18)
C19 C20 C21 N4 -0.40(18)
C18 N4 C21 C20 0.48(17)
C22 N4 C21 C20 170.83(13)
C21 N4 C22 C27 52.96(19)
C18 N4 C22 C27 -138.66(15)
C21 N4 C22 C23 -124.82(15)
C18 N4 C22 C23 43.6(2)
C27 C22 C23 C24 2.1(2)
N4 C22 C23 C24 179.90(13)
C22 C23 C24 C25 -0.9(2)
C23 C24 C25 C26 -0.8(3)
C24 C25 C26 C27 1.3(3)
C23 C22 C27 C26 -1.7(2)
N4 C22 C27 C26 -179.47(13)
C25 C26 C27 C22 0.0(2)
